data_4081581
loop_
_publ_author_name
'Goitia, Helen'
'Nieto, Yolanda'
'Villacampa, M. Dolores'
'Kasper, Cornelia'
'Laguna, Antonio'
'Gimeno, M. Concepci\'on'

_publ_section_title
;
 Antitumoral Gold and Silver Complexes with Ferrocenyl-Amide Phosphines
;
_journal_issue 20
_journal_name_full Organometallics
_journal_page_first 6069
_journal_paper_doi 10.1021/om400633z
_journal_volume 32
_journal_year 2013
_chemical_formula_sum 'C128 H154 Au4 Cl8 Fe2 O43 P4 S4'
_chemical_formula_weight 3815.80
_chemical_name_systematic
; 
 ? 
;
_space_group_IT_number 19
_symmetry_cell_setting orthorhombic
_symmetry_space_group_name_Hall 'P 2ac 2ab'
_symmetry_space_group_name_H-M 'P 21 21 21'
_atom_sites_solution_hydrogens geom
_atom_sites_solution_primary direct
_atom_sites_solution_secondary difmap
_audit_creation_method SHELXL-97
_cell_angle_alpha 90.00
_cell_angle_beta 90.00
_cell_angle_gamma 90.00
_cell_formula_units_Z 2
_cell_length_a 18.551(18)
_cell_length_b 19.415(14)
_cell_length_c 21.83(2)
_cell_measurement_reflns_used 8252
_cell_measurement_temperature 100(2)
_cell_measurement_theta_max 24
_cell_measurement_theta_min 2.2
_cell_volume 7862(12)
_computing_cell_refinement 'SAINT+ 6.02 (Bruker AXS, 1999)'
_computing_data_collection 'SMART v. 5.611 (Bruker AXS, 2000)'
_computing_data_reduction 'SAINT+ 6.02 (Bruker AXS, 1999)'
_computing_molecular_graphics 'XP, SHELXTL v. 6.10 (Bruker, 2000)'
_computing_publication_material 'XCIF, SHELXTL v. 6.10 (Bruker, 2000)'
_computing_structure_refinement 'SHELXL-97 (Sheldrick, 1997)'
_computing_structure_solution 'SHELXS-97 (Sheldrick, 1990)'
_diffrn_ambient_temperature 100(2)
_diffrn_detector_area_resol_mean 8.26
_diffrn_measured_fraction_theta_full 1.000
_diffrn_measured_fraction_theta_max 1.000
_diffrn_measurement_device_type 'Bruker SMART APEX CCD system'
_diffrn_measurement_method '\w rotations with narrow frames'
_diffrn_radiation_monochromator graphite
_diffrn_radiation_source 'fine-focus sealed tube'
_diffrn_radiation_type MoK\a
_diffrn_radiation_wavelength 0.71073
_diffrn_reflns_av_R_equivalents 0.0875
_diffrn_reflns_av_sigmaI/netI 0.0769
_diffrn_reflns_limit_h_max 22
_diffrn_reflns_limit_h_min -21
_diffrn_reflns_limit_k_max 23
_diffrn_reflns_limit_k_min -23
_diffrn_reflns_limit_l_max 26
_diffrn_reflns_limit_l_min -26
_diffrn_reflns_number 65399
_diffrn_reflns_theta_full 26.00
_diffrn_reflns_theta_max 26.00
_diffrn_reflns_theta_min 1.40
_exptl_absorpt_coefficient_mu 4.200
_exptl_absorpt_correction_T_max 0.6788
_exptl_absorpt_correction_T_min 0.3655
_exptl_absorpt_correction_type multi-scan
_exptl_absorpt_process_details
;
SADABS; Area-Detector Absorption Correction. Bruker-AXS
within SAINT+ package, v. 6.02 (1999).
;
_exptl_crystal_colour yellow
_exptl_crystal_density_diffrn 1.612
_exptl_crystal_density_method 'not measured'
_exptl_crystal_description prism
_exptl_crystal_F_000 3788
_exptl_crystal_size_max 0.30
_exptl_crystal_size_mid 0.16
_exptl_crystal_size_min 0.10
_refine_diff_density_max 1.891
_refine_diff_density_min -1.504
_refine_diff_density_rms 0.194
_refine_ls_abs_structure_details 'Flack H D (1983), Acta Cryst. A39, 876-881'
_refine_ls_abs_structure_Flack 0.006(9)
_refine_ls_extinction_method none
_refine_ls_goodness_of_fit_ref 1.051
_refine_ls_hydrogen_treatment constr
_refine_ls_matrix_type full
_refine_ls_number_parameters 878
_refine_ls_number_reflns 15453
_refine_ls_number_restraints 0
_refine_ls_restrained_S_all 1.051
_refine_ls_R_factor_all 0.0934
_refine_ls_R_factor_gt 0.0605
_refine_ls_shift/su_max 0.000
_refine_ls_shift/su_mean 0.000
_refine_ls_structure_factor_coef Fsqd
_refine_ls_weighting_details 'calc w=1/[\s^2^(Fo^2^)+(0.0997P)^2^+5.8850P] where P=(Fo^2^+2Fc^2^)/3'
_refine_ls_weighting_scheme calc
_refine_ls_wR_factor_gt 0.1539
_refine_ls_wR_factor_ref 0.1756
_reflns_number_gt 11282
_reflns_number_total 15453
_reflns_threshold_expression >2sigma(I)
_cod_data_source_file om400633z_si_001.cif
_cod_data_source_block lol234as_(complex_13_in_the_MS)
_cod_depositor_comments
;
The following automatic conversions were performed:

'_symmetry_cell_setting' value 'Orthorhombic' changed to
'orthorhombic' according to
/home/saulius/struct/CIF-dictionaries/cif_core.dic dictionary named
'cif_core.dic' version 2.4.2 from 2011-04-26.

Automatic conversion script
Id: cif_fix_values 1891 2012-01-12 08:04:46Z andrius 
;
_cod_original_cell_volume 7864(12)
_cod_original_sg_symbol_H-M P2(1)2(1)2(1)
_cod_database_code 4081581

loop_
_symmetry_equiv_pos_as_xyz
'x, y, z'
'-x+1/2, -y, z+1/2'
'-x, y+1/2, -z+1/2'
'x+1/2, -y+1/2, -z'

loop_
_atom_site_label
_atom_site_type_symbol
_atom_site_fract_x
_atom_site_fract_y
_atom_site_fract_z
_atom_site_U_iso_or_equiv
_atom_site_adp_type
_atom_site_occupancy
_atom_site_symmetry_multiplicity
_atom_site_calc_flag
_atom_site_refinement_flags
_atom_site_disorder_assembly
_atom_site_disorder_group
Au1 Au 0.20242(3) 0.93149(4) 0.743982(18) 0.04669(16) Uani 1 1 d . . .
Au2 Au 0.24807(3) 0.92910(3) 0.876278(18) 0.03915(13) Uani 1 1 d . . .
Fe1 Fe 0.23492(9) 0.99953(10) 0.55998(7) 0.0342(4) Uani 1 1 d . . .
P1 P 0.2929(2) 0.9999(2) 0.70801(13) 0.0403(8) Uani 1 1 d . . .
P2 P 0.31367(19) 0.98278(19) 0.41964(13) 0.0372(8) Uani 1 1 d . . .
S1 S 0.1097(3) 0.8649(3) 0.78360(16) 0.0765(15) Uani 1 1 d . . .
S2 S 0.3149(3) 0.8430(2) 0.83135(14) 0.0612(12) Uani 1 1 d . . .
O1 O 0.0978(5) 0.7868(6) 0.6855(4) 0.057(3) Uani 1 1 d . . .
O2 O -0.0253(6) 0.9295(7) 0.7144(5) 0.065(3) Uani 1 1 d . . .
O3 O 0.0276(6) 1.0278(6) 0.6847(5) 0.060(3) Uani 1 1 d . . .
O4 O -0.0252(5) 0.9109(5) 0.5808(5) 0.051(3) Uani 1 1 d . . .
O5 O -0.1379(7) 0.8749(7) 0.5576(6) 0.085(4) Uani 1 1 d . . .
O6 O -0.0230(6) 0.7599(5) 0.5574(4) 0.052(3) Uani 1 1 d . . .
O7 O 0.0148(7) 0.8162(6) 0.4743(4) 0.070(3) Uani 1 1 d . . .
O8 O 0.1528(6) 0.7167(6) 0.5783(5) 0.066(3) Uani 1 1 d . . .
O9 O 0.1043(8) 0.6686(7) 0.4954(6) 0.091(5) Uani 1 1 d . . .
O10 O 0.2920(6) 0.7613(5) 0.9279(4) 0.051(2) Uani 1 1 d . . .
O11 O 0.4620(5) 0.8479(5) 0.8974(4) 0.053(3) Uani 1 1 d . . .
O12 O 0.4464(6) 0.9592(5) 0.9213(5) 0.059(3) Uani 1 1 d . . .
O13 O 0.4662(5) 0.8207(5) 1.0287(4) 0.052(3) Uani 1 1 d . . .
O14 O 0.5645(6) 0.7557(7) 1.0249(6) 0.075(4) Uani 1 1 d . . .
O15 O 0.3947(5) 0.6873(5) 1.0530(4) 0.044(2) Uani 1 1 d . . .
O16 O 0.3641(10) 0.7418(8) 1.1380(5) 0.100(5) Uani 1 1 d . . .
O17 O 0.2208(5) 0.7161(5) 1.0373(4) 0.055(3) Uani 1 1 d . . .
O18 O 0.1458(7) 0.6297(7) 1.0607(6) 0.078(4) Uani 1 1 d . . .
C1 C 0.2641(7) 1.0447(7) 0.6405(6) 0.039(3) Uani 1 1 d . . .
C2 C 0.1877(7) 1.0568(7) 0.6282(5) 0.042(3) Uani 1 1 d . . .
H2 H 0.1483 1.0424 0.6528 0.050 Uiso 1 1 calc R . .
C3 C 0.1839(8) 1.0942(7) 0.5726(6) 0.046(4) Uani 1 1 d . . .
H3 H 0.1409 1.1104 0.5538 0.055 Uiso 1 1 calc R . .
C4 C 0.2528(8) 1.1034(6) 0.5502(5) 0.041(3) Uani 1 1 d . . .
H4 H 0.2649 1.1260 0.5130 0.049 Uiso 1 1 calc R . .
C5 C 0.3037(6) 1.0730(7) 0.5925(5) 0.038(3) Uani 1 1 d . . .
H5 H 0.3547 1.0725 0.5883 0.046 Uiso 1 1 calc R . .
C6 C 0.2662(6) 0.9475(6) 0.4818(4) 0.029(3) Uani 1 1 d . . .
C7 C 0.1865(7) 0.9528(6) 0.4863(5) 0.035(3) Uani 1 1 d . . .
H7 H 0.1552 0.9745 0.4578 0.042 Uiso 1 1 calc R . .
C8 C 0.1659(7) 0.9187(7) 0.5419(5) 0.039(3) Uani 1 1 d . . .
H8 H 0.1179 0.9129 0.5563 0.047 Uiso 1 1 calc R . .
C9 C 0.2293(7) 0.8951(8) 0.5720(6) 0.047(4) Uani 1 1 d . . .
H9 H 0.2303 0.8712 0.6099 0.056 Uiso 1 1 calc R . .
C10 C 0.2902(8) 0.9126(7) 0.5371(4) 0.040(3) Uani 1 1 d . . .
H10 H 0.3389 0.9033 0.5478 0.048 Uiso 1 1 calc R . .
C11 C 0.3748(7) 0.9533(8) 0.6882(5) 0.045(4) Uani 1 1 d . . .
C12 C 0.3762(9) 0.8835(8) 0.6897(6) 0.049(4) Uani 1 1 d . . .
H12 H 0.3337 0.8588 0.7002 0.059 Uiso 1 1 calc R . .
C13 C 0.4393(11) 0.8475(9) 0.6760(7) 0.064(5) Uani 1 1 d . . .
H13 H 0.4401 0.7986 0.6770 0.076 Uiso 1 1 calc R . .
C14 C 0.5022(12) 0.8854(12) 0.6606(8) 0.080(6) Uani 1 1 d . . .
H14 H 0.5451 0.8620 0.6490 0.096 Uiso 1 1 calc R . .
C15 C 0.5007(9) 0.9559(11) 0.6626(7) 0.064(5) Uani 1 1 d . . .
H15 H 0.5438 0.9809 0.6550 0.077 Uiso 1 1 calc R . .
C16 C 0.4388(7) 0.9913(9) 0.6754(6) 0.051(4) Uani 1 1 d . . .
H16 H 0.4385 1.0403 0.6757 0.061 Uiso 1 1 calc R . .
C21 C 0.3240(6) 1.0693(9) 0.7574(5) 0.045(3) Uani 1 1 d . . .
C22 C 0.3670(8) 1.0524(8) 0.8083(6) 0.047(4) Uani 1 1 d . . .
H22 H 0.3779 1.0055 0.8166 0.056 Uiso 1 1 calc R . .
C23 C 0.3937(7) 1.1033(8) 0.8465(5) 0.041(3) Uani 1 1 d . . .
H23 H 0.4230 1.0913 0.8805 0.049 Uiso 1 1 calc R . .
C24 C 0.3774(8) 1.1719(9) 0.8349(6) 0.054(4) Uani 1 1 d . . .
H24 H 0.3943 1.2071 0.8615 0.065 Uiso 1 1 calc R . .
C25 C 0.3366(9) 1.1884(8) 0.7842(6) 0.053(4) Uani 1 1 d . . .
H25 H 0.3272 1.2354 0.7749 0.063 Uiso 1 1 calc R . .
C26 C 0.3082(8) 1.1360(8) 0.7457(6) 0.049(3) Uani 1 1 d . . .
H26 H 0.2782 1.1478 0.7119 0.059 Uiso 1 1 calc R . .
C31 C 0.3328(7) 0.9087(6) 0.3706(5) 0.036(3) Uani 1 1 d . . .
C32 C 0.3121(8) 0.8424(7) 0.3865(5) 0.049(4) Uani 1 1 d . . .
H32 H 0.2872 0.8341 0.4238 0.059 Uiso 1 1 calc R . .
C33 C 0.3281(8) 0.7886(8) 0.3475(6) 0.054(4) Uani 1 1 d . . .
H33 H 0.3138 0.7433 0.3583 0.065 Uiso 1 1 calc R . .
C34 C 0.3648(8) 0.7992(8) 0.2925(6) 0.051(4) Uani 1 1 d . . .
H34 H 0.3752 0.7614 0.2664 0.061 Uiso 1 1 calc R . .
C35 C 0.3852(8) 0.8623(8) 0.2768(6) 0.050(4) Uani 1 1 d . . .
H35 H 0.4107 0.8696 0.2397 0.060 Uiso 1 1 calc R . .
C36 C 0.3686(8) 0.9190(8) 0.3160(5) 0.047(4) Uani 1 1 d . . .
H36 H 0.3823 0.9643 0.3043 0.056 Uiso 1 1 calc R . .
C41 C 0.4018(7) 1.0055(7) 0.4520(6) 0.040(3) Uani 1 1 d . . .
C42 C 0.4148(7) 1.0760(8) 0.4647(6) 0.046(3) Uani 1 1 d . . .
H42 H 0.3811 1.1105 0.4530 0.055 Uiso 1 1 calc R . .
C43 C 0.4780(8) 1.0931(9) 0.4946(8) 0.064(5) Uani 1 1 d . . .
H43 H 0.4875 1.1396 0.5056 0.077 Uiso 1 1 calc R . .
C44 C 0.5269(9) 1.0426(9) 0.5084(7) 0.060(4) Uani 1 1 d . . .
H44 H 0.5706 1.0553 0.5280 0.072 Uiso 1 1 calc R . .
C45 C 0.5154(8) 0.9736(8) 0.4948(7) 0.054(4) Uani 1 1 d . . .
H45 H 0.5501 0.9398 0.5057 0.065 Uiso 1 1 calc R . .
C46 C 0.4515(8) 0.9546(8) 0.4648(6) 0.050(4) Uani 1 1 d . . .
H46 H 0.4427 0.9081 0.4535 0.060 Uiso 1 1 calc R . .
C51 C 0.0563(8) 0.8358(9) 0.7208(6) 0.057(4) Uani 1 1 d . . .
H51 H 0.0145 0.8102 0.7386 0.068 Uiso 1 1 calc R . .
C52 C 0.0266(8) 0.8874(8) 0.6787(6) 0.048(4) Uani 1 1 d . . .
H52 H 0.0662 0.9174 0.6628 0.057 Uiso 1 1 calc R . .
C53 C -0.0152(8) 0.8572(7) 0.6257(6) 0.044(3) Uani 1 1 d . . .
H53 H -0.0631 0.8404 0.6403 0.052 Uiso 1 1 calc R . .
C54 C 0.0252(7) 0.7995(8) 0.5962(6) 0.046(3) Uani 1 1 d . . .
H54 H 0.0663 0.8180 0.5716 0.055 Uiso 1 1 calc R . .
C55 C 0.0525(8) 0.7490(8) 0.6440(6) 0.050(4) Uani 1 1 d . . .
H55 H 0.0106 0.7297 0.6670 0.060 Uiso 1 1 calc R . .
C56 C -0.0151(9) 0.9980(10) 0.7141(7) 0.056(4) Uani 1 1 d . . .
C57 C -0.0688(12) 1.0342(12) 0.7553(9) 0.107(8) Uani 1 1 d . . .
H57A H -0.0457 1.0456 0.7943 0.161 Uiso 1 1 calc R . .
H57B H -0.1101 1.0038 0.7628 0.161 Uiso 1 1 calc R . .
H57C H -0.0854 1.0765 0.7354 0.161 Uiso 1 1 calc R . .
C58 C -0.0857(10) 0.9145(11) 0.5517(9) 0.080(6) Uani 1 1 d . . .
C59 C -0.0827(13) 0.9730(15) 0.5025(14) 0.143(12) Uani 1 1 d . . .
H59A H -0.1302 0.9948 0.4991 0.214 Uiso 1 1 calc R . .
H59B H -0.0691 0.9533 0.4628 0.214 Uiso 1 1 calc R . .
H59C H -0.0470 1.0076 0.5147 0.214 Uiso 1 1 calc R . .
C60 C -0.0239(10) 0.7752(9) 0.4957(7) 0.063(4) Uani 1 1 d . . .
C61 C -0.0769(11) 0.7316(11) 0.4655(7) 0.085(6) Uani 1 1 d . . .
H61A H -0.0976 0.7563 0.4305 0.128 Uiso 1 1 calc R . .
H61B H -0.1153 0.7199 0.4945 0.128 Uiso 1 1 calc R . .
H61C H -0.0536 0.6893 0.4511 0.128 Uiso 1 1 calc R . .
C62 C 0.0947(9) 0.6910(9) 0.6164(8) 0.066(5) Uani 1 1 d . . .
H62A H 0.1150 0.6620 0.6495 0.079 Uiso 1 1 calc R . .
H62B H 0.0623 0.6619 0.5914 0.079 Uiso 1 1 calc R . .
C63 C 0.1520(11) 0.7018(9) 0.5184(7) 0.065(5) Uani 1 1 d . . .
C64 C 0.2147(11) 0.7330(11) 0.4873(8) 0.090(7) Uani 1 1 d . . .
H64A H 0.2097 0.7273 0.4429 0.135 Uiso 1 1 calc R . .
H64B H 0.2589 0.7103 0.5012 0.135 Uiso 1 1 calc R . .
H64C H 0.2170 0.7822 0.4973 0.135 Uiso 1 1 calc R . .
C71 C 0.3499(9) 0.7911(8) 0.8917(6) 0.054(4) Uani 1 1 d . . .
H71 H 0.3762 0.7519 0.8720 0.064 Uiso 1 1 calc R . .
C72 C 0.4018(8) 0.8258(7) 0.9336(6) 0.043(3) Uani 1 1 d . . .
H72 H 0.3780 0.8671 0.9521 0.052 Uiso 1 1 calc R . .
C73 C 0.4290(7) 0.7792(8) 0.9847(6) 0.045(3) Uani 1 1 d . . .
H73 H 0.4632 0.7445 0.9672 0.054 Uiso 1 1 calc R . .
C74 C 0.3670(7) 0.7423(7) 1.0152(6) 0.041(3) Uani 1 1 d . . .
H74 H 0.3384 0.7752 1.0406 0.050 Uiso 1 1 calc R . .
C75 C 0.3189(7) 0.7077(7) 0.9686(5) 0.039(3) Uani 1 1 d . . .
H75 H 0.3487 0.6749 0.9440 0.047 Uiso 1 1 calc R . .
C76 C 0.4757(8) 0.9144(8) 0.8908(6) 0.050(4) Uani 1 1 d . . .
C77 C 0.5266(8) 0.9262(11) 0.8387(7) 0.067(5) Uani 1 1 d . . .
H77A H 0.5446 0.9736 0.8402 0.100 Uiso 1 1 calc R . .
H77B H 0.5013 0.9186 0.7998 0.100 Uiso 1 1 calc R . .
H77C H 0.5672 0.8941 0.8418 0.100 Uiso 1 1 calc R . .
C78 C 0.5332(10) 0.8001(13) 1.0449(8) 0.075(6) Uani 1 1 d . . .
C79 C 0.5624(14) 0.8401(15) 1.0993(13) 0.130(10) Uani 1 1 d . . .
H79A H 0.5764 0.8864 1.0861 0.195 Uiso 1 1 calc R . .
H79B H 0.6047 0.8162 1.1159 0.195 Uiso 1 1 calc R . .
H79C H 0.5252 0.8434 1.1309 0.195 Uiso 1 1 calc R . .
C80 C 0.3895(9) 0.6941(9) 1.1154(6) 0.058(4) Uani 1 1 d . . .
C81 C 0.4209(10) 0.6333(9) 1.1444(7) 0.063(5) Uani 1 1 d . . .
H81A H 0.4723 0.6305 1.1342 0.095 Uiso 1 1 calc R . .
H81B H 0.3963 0.5919 1.1296 0.095 Uiso 1 1 calc R . .
H81C H 0.4153 0.6367 1.1889 0.095 Uiso 1 1 calc R . .
C82 C 0.2551(9) 0.6687(8) 0.9949(6) 0.059(4) Uani 1 1 d . . .
H82A H 0.2212 0.6552 0.9620 0.071 Uiso 1 1 calc R . .
H82B H 0.2714 0.6267 1.0165 0.071 Uiso 1 1 calc R . .
C83 C 0.1677(10) 0.6864(10) 1.0684(7) 0.065(5) Uani 1 1 d . . .
C84 C 0.1344(13) 0.7385(11) 1.1144(10) 0.105(8) Uani 1 1 d . . .
H84A H 0.1279 0.7831 1.0942 0.157 Uiso 1 1 calc R . .
H84B H 0.1668 0.7439 1.1496 0.157 Uiso 1 1 calc R . .
H84C H 0.0876 0.7213 1.1285 0.157 Uiso 1 1 calc R . .
Cl1 Cl 0.7087(5) 0.8864(4) 0.6679(4) 0.132(2) Uani 1 1 d . . .
Cl2 Cl 0.7142(6) 1.0177(4) 0.6062(4) 0.153(3) Uani 1 1 d . . .
C101 C 0.7078(12) 0.9308(11) 0.5974(9) 0.091(6) Uani 1 1 d . . .
H10A H 0.7486 0.9145 0.5719 0.109 Uiso 1 1 calc R . .
H10B H 0.6626 0.9199 0.5753 0.109 Uiso 1 1 calc R . .
Cl3 Cl 0.2989(6) 0.4749(4) 0.0782(4) 0.157(3) Uani 1 1 d . . .
C102 C 0.2218(14) 0.4858(16) 0.1260(14) 0.137(10) Uani 1 1 d . . .
H10C H 0.1811 0.5042 0.1017 0.165 Uiso 1 1 calc R . .
H10D H 0.2072 0.4408 0.1434 0.165 Uiso 1 1 calc R . .
Cl4 Cl 0.2433(7) 0.5437(12) 0.1858(6) 0.350(13) Uani 1 1 d . . .
O21 O 0.7183(8) 0.8506(7) 0.1901(7) 0.051(5) Uiso 0.67(3) 1 d P A 1
O22 O 0.7185(12) 0.8675(12) 0.2392(11) 0.031(8) Uiso 0.33(3) 1 d P A 2
O23 O 0.1996(11) 0.2947(8) 0.1699(9) 0.043(6) Uiso 0.53(3) 1 d P B 1
O24 O 0.2338(10) 0.2906(9) 0.1987(9) 0.033(6) Uiso 0.47(3) 1 d P B 2
O25 O 0.4556(13) 0.6611(12) 0.7816(11) 0.125(9) Uiso 0.76(2) 1 d P C 1
O26 O 0.4834(16) 0.6476(15) 0.8513(13) 0.021(10) Uiso 0.24(2) 1 d P C 2
O27 O 0.5557(8) 0.7907(8) 0.1938(7) 0.028(3) Uiso 0.50 1 d P . .

loop_
_atom_site_aniso_label
_atom_site_aniso_U_11
_atom_site_aniso_U_22
_atom_site_aniso_U_33
_atom_site_aniso_U_23
_atom_site_aniso_U_13
_atom_site_aniso_U_12
Au1 0.0429(3) 0.0849(4) 0.01225(19) -0.0024(2) -0.00135(18) -0.0066(3)
Au2 0.0497(3) 0.0538(3) 0.01400(19) -0.0029(2) -0.00392(19) 0.0124(3)
Fe1 0.0394(10) 0.0518(11) 0.0114(7) -0.0015(7) 0.0019(7) 0.0039(8)
P1 0.0424(19) 0.065(2) 0.0131(13) -0.0041(13) -0.0012(14) 0.0030(18)
P2 0.044(2) 0.054(2) 0.0137(13) 0.0023(13) 0.0051(13) 0.0086(16)
S1 0.068(3) 0.145(5) 0.0168(16) -0.001(2) 0.0001(17) -0.041(3)
S2 0.095(3) 0.073(3) 0.0163(14) 0.0031(15) 0.0026(17) 0.037(2)
O1 0.043(6) 0.103(9) 0.024(5) 0.007(5) 0.002(4) 0.007(6)
O2 0.062(7) 0.073(8) 0.061(6) -0.014(6) 0.028(5) -0.002(6)
O3 0.063(7) 0.069(7) 0.049(6) 0.013(5) 0.014(6) -0.004(6)
O4 0.031(5) 0.067(7) 0.054(6) 0.008(5) -0.006(4) -0.004(4)
O5 0.065(8) 0.099(10) 0.090(10) 0.029(8) -0.020(7) -0.012(7)
O6 0.061(6) 0.078(7) 0.019(4) 0.003(4) -0.002(4) -0.020(5)
O7 0.091(9) 0.095(9) 0.023(5) 0.010(5) 0.006(5) -0.034(7)
O8 0.068(7) 0.080(8) 0.051(6) 0.009(6) 0.014(6) -0.002(6)
O9 0.126(12) 0.084(9) 0.064(8) -0.017(7) 0.035(8) -0.052(9)
O10 0.057(6) 0.063(6) 0.032(5) -0.002(4) -0.004(5) 0.025(5)
O11 0.059(6) 0.059(7) 0.040(5) 0.015(4) 0.024(5) 0.016(5)
O12 0.071(7) 0.057(7) 0.050(6) 0.007(5) 0.005(6) 0.004(5)
O13 0.048(6) 0.069(7) 0.041(5) -0.012(5) 0.003(5) 0.001(5)
O14 0.044(7) 0.111(11) 0.070(8) -0.001(7) -0.010(6) 0.019(7)
O15 0.054(6) 0.054(6) 0.022(4) 0.009(4) -0.001(4) 0.007(4)
O16 0.158(15) 0.117(12) 0.024(6) 0.003(6) 0.010(7) 0.042(11)
O17 0.060(7) 0.068(7) 0.036(5) -0.009(5) 0.001(5) -0.008(5)
O18 0.086(9) 0.070(9) 0.078(9) -0.004(6) 0.027(7) -0.024(7)
C1 0.033(7) 0.051(8) 0.031(6) -0.009(5) 0.009(5) 0.005(5)
C2 0.046(7) 0.059(9) 0.020(5) -0.008(6) -0.002(5) 0.004(6)
C3 0.046(8) 0.068(10) 0.025(6) 0.006(6) 0.004(6) 0.005(6)
C4 0.071(9) 0.040(7) 0.013(5) -0.003(4) -0.007(6) -0.006(7)
C5 0.032(6) 0.058(8) 0.025(5) -0.006(6) -0.004(5) 0.001(7)
C6 0.039(7) 0.045(7) 0.004(4) 0.003(4) 0.002(4) 0.015(5)
C7 0.045(7) 0.051(8) 0.010(5) 0.011(4) 0.000(5) -0.006(5)
C8 0.039(7) 0.056(9) 0.021(5) -0.004(5) 0.005(5) -0.009(6)
C9 0.054(9) 0.065(9) 0.022(6) 0.007(6) 0.007(6) 0.006(7)
C10 0.057(8) 0.059(9) 0.005(5) -0.005(5) 0.001(5) 0.010(7)
C11 0.037(7) 0.082(11) 0.016(6) 0.005(6) 0.003(5) 0.020(7)
C12 0.066(10) 0.063(10) 0.019(6) 0.014(6) 0.010(6) 0.020(8)
C13 0.089(14) 0.054(11) 0.048(9) -0.015(8) -0.004(9) 0.024(10)
C14 0.084(15) 0.107(18) 0.049(11) -0.004(10) 0.005(10) 0.030(13)
C15 0.040(9) 0.100(14) 0.052(10) 0.006(9) 0.017(7) 0.004(8)
C16 0.037(8) 0.083(12) 0.033(7) -0.002(7) 0.005(6) 0.010(7)
C21 0.038(6) 0.083(10) 0.014(5) 0.001(7) 0.004(5) 0.004(8)
C22 0.048(8) 0.060(10) 0.032(7) 0.005(6) 0.009(6) 0.003(7)
C23 0.043(8) 0.065(9) 0.014(5) 0.004(5) -0.005(5) -0.004(7)
C24 0.043(8) 0.095(13) 0.024(7) -0.012(7) 0.001(6) -0.018(8)
C25 0.075(11) 0.052(9) 0.031(7) -0.010(6) 0.000(7) 0.005(8)
C26 0.060(9) 0.062(9) 0.026(6) 0.000(6) 0.000(7) 0.021(7)
C31 0.040(7) 0.051(8) 0.016(5) -0.005(5) 0.001(5) -0.001(5)
C32 0.070(10) 0.059(9) 0.018(6) 0.005(6) -0.004(6) 0.002(7)
C33 0.065(10) 0.059(10) 0.038(8) -0.009(7) 0.012(7) 0.001(8)
C34 0.065(10) 0.066(11) 0.022(6) -0.011(6) -0.006(6) 0.026(8)
C35 0.060(9) 0.070(11) 0.021(6) -0.006(6) 0.006(6) 0.025(8)
C36 0.063(9) 0.061(10) 0.015(5) -0.009(6) 0.011(5) 0.006(8)
C41 0.039(7) 0.054(9) 0.027(6) 0.010(6) 0.004(5) -0.008(6)
C42 0.046(8) 0.053(9) 0.037(7) 0.010(7) 0.016(6) 0.007(7)
C43 0.047(9) 0.072(12) 0.073(11) -0.017(9) 0.003(9) -0.005(8)
C44 0.050(9) 0.082(13) 0.048(9) 0.004(8) -0.003(7) -0.016(8)
C45 0.054(9) 0.060(11) 0.049(9) 0.000(7) -0.005(7) 0.011(7)
C46 0.042(8) 0.072(11) 0.036(7) 0.007(6) 0.001(6) -0.001(7)
C51 0.042(8) 0.113(14) 0.015(6) -0.012(7) 0.003(6) -0.008(8)
C52 0.047(8) 0.074(10) 0.022(6) -0.012(6) 0.009(6) -0.012(7)
C53 0.049(8) 0.058(9) 0.024(6) 0.006(6) 0.002(6) -0.009(6)
C54 0.037(7) 0.075(10) 0.026(6) 0.008(6) -0.001(6) -0.005(7)
C55 0.038(8) 0.081(11) 0.030(7) 0.011(7) 0.010(6) 0.002(7)
C56 0.055(9) 0.081(13) 0.033(8) -0.006(8) 0.003(7) -0.001(9)
C57 0.109(17) 0.15(2) 0.067(13) -0.012(13) 0.060(13) -0.014(14)
C58 0.053(10) 0.105(17) 0.081(13) 0.038(11) 0.004(9) -0.012(10)
C59 0.094(18) 0.18(3) 0.15(2) 0.10(2) -0.029(18) -0.014(17)
C60 0.082(12) 0.075(12) 0.033(8) -0.014(8) 0.002(8) -0.021(9)
C61 0.107(16) 0.125(17) 0.024(8) -0.003(9) -0.012(9) -0.037(13)
C62 0.071(11) 0.076(12) 0.051(10) 0.026(8) 0.019(8) 0.007(9)
C63 0.105(14) 0.051(10) 0.041(9) 0.000(7) 0.026(9) 0.004(10)
C64 0.097(14) 0.109(15) 0.063(11) -0.024(10) 0.047(11) -0.061(12)
C71 0.075(10) 0.060(10) 0.027(7) 0.005(6) 0.010(7) 0.012(8)
C72 0.051(8) 0.053(9) 0.026(6) -0.003(6) 0.010(6) 0.014(7)
C73 0.039(7) 0.071(10) 0.026(7) -0.009(6) -0.003(6) 0.011(7)
C74 0.040(7) 0.054(9) 0.031(7) 0.003(6) -0.005(6) 0.008(6)
C75 0.041(7) 0.061(9) 0.015(5) -0.003(5) -0.005(5) 0.001(6)
C76 0.057(9) 0.059(11) 0.035(7) 0.018(6) 0.008(6) 0.001(7)
C77 0.042(8) 0.098(13) 0.060(9) 0.025(10) 0.013(7) 0.010(10)
C78 0.041(10) 0.132(19) 0.051(10) -0.020(11) 0.002(8) -0.011(11)
C79 0.095(18) 0.16(3) 0.14(2) -0.04(2) -0.019(17) 0.009(17)
C80 0.068(10) 0.082(12) 0.025(7) 0.011(7) -0.003(7) -0.003(9)
C81 0.078(12) 0.075(12) 0.036(8) 0.017(7) -0.001(8) 0.011(9)
C82 0.060(9) 0.087(11) 0.030(7) 0.011(7) -0.006(7) -0.011(9)
C83 0.080(12) 0.078(13) 0.037(8) -0.004(8) 0.002(8) -0.031(10)
C84 0.129(19) 0.097(15) 0.088(15) -0.026(12) 0.072(15) -0.030(13)
Cl1 0.153(7) 0.129(6) 0.115(5) 0.020(4) 0.019(5) 0.010(5)
Cl2 0.224(10) 0.097(5) 0.139(6) 0.010(4) -0.014(7) -0.004(5)
C101 0.098(15) 0.096(15) 0.079(12) -0.012(12) -0.014(11) -0.034(14)
Cl3 0.184(8) 0.139(6) 0.146(7) -0.005(5) 0.017(6) 0.054(6)
C102 0.084(17) 0.18(3) 0.15(3) -0.01(2) 0.000(17) 0.021(18)
Cl4 0.186(10) 0.68(4) 0.179(11) -0.179(17) -0.069(9) 0.218(18)

loop_
_atom_type_symbol
_atom_type_description
_atom_type_scat_dispersion_real
_atom_type_scat_dispersion_imag
_atom_type_scat_source
C C 0.0033 0.0016 'International Tables Vol C Tables 4.2.6.8 and 6.1.1.4'
H H 0.0000 0.0000 'International Tables Vol C Tables 4.2.6.8 and 6.1.1.4'
P P 0.1023 0.0942 'International Tables Vol C Tables 4.2.6.8 and 6.1.1.4'
Au Au -2.0133 8.8022 'International Tables Vol C Tables 4.2.6.8 and 6.1.1.4'
Fe Fe 0.3463 0.8444 'International Tables Vol C Tables 4.2.6.8 and 6.1.1.4'
S S 0.1246 0.1234 'International Tables Vol C Tables 4.2.6.8 and 6.1.1.4'
O O 0.0106 0.0060 'International Tables Vol C Tables 4.2.6.8 and 6.1.1.4'
Cl Cl 0.1484 0.1585 'International Tables Vol C Tables 4.2.6.8 and 6.1.1.4'

loop_
_geom_angle_atom_site_label_1
_geom_angle_atom_site_label_2
_geom_angle_atom_site_label_3
_geom_angle
_geom_angle_site_symmetry_1
_geom_angle_site_symmetry_3
P1 Au1 S1 177.81(15) . .
P1 Au1 Au2 97.61(9) . .
S1 Au1 Au2 80.92(10) . .
P2 Au2 S2 177.44(16) 2_575 .
P2 Au2 Au1 104.31(8) 2_575 .
S2 Au2 Au1 75.74(9) . .
C10 Fe1 C1 115.7(5) . .
C10 Fe1 C5 110.5(6) . .
C1 Fe1 C5 40.0(5) . .
C10 Fe1 C9 40.2(5) . .
C1 Fe1 C9 109.2(5) . .
C5 Fe1 C9 132.8(5) . .
C10 Fe1 C7 70.2(5) . .
C1 Fe1 C7 169.1(5) . .
C5 Fe1 C7 148.7(4) . .
C9 Fe1 C7 68.9(5) . .
C10 Fe1 C2 147.2(5) . .
C1 Fe1 C2 41.8(5) . .
C5 Fe1 C2 68.7(5) . .
C9 Fe1 C2 114.9(5) . .
C7 Fe1 C2 128.4(5) . .
C10 Fe1 C4 134.9(6) . .
C1 Fe1 C4 68.0(5) . .
C5 Fe1 C4 41.4(5) . .
C9 Fe1 C4 173.5(6) . .
C7 Fe1 C4 115.0(5) . .
C2 Fe1 C4 67.3(5) . .
C10 Fe1 C8 68.6(6) . .
C1 Fe1 C8 131.0(5) . .
C5 Fe1 C8 170.3(5) . .
C9 Fe1 C8 40.5(5) . .
C7 Fe1 C8 40.8(4) . .
C2 Fe1 C8 106.6(5) . .
C4 Fe1 C8 145.8(5) . .
C10 Fe1 C6 41.5(4) . .
C1 Fe1 C6 148.0(5) . .
C5 Fe1 C6 116.9(5) . .
C9 Fe1 C6 68.6(5) . .
C7 Fe1 C6 42.2(5) . .
C2 Fe1 C6 169.4(5) . .
C4 Fe1 C6 110.4(5) . .
C8 Fe1 C6 69.2(5) . .
C10 Fe1 C3 172.3(5) . .
C1 Fe1 C3 68.2(5) . .
C5 Fe1 C3 67.8(5) . .
C9 Fe1 C3 146.4(6) . .
C7 Fe1 C3 107.1(5) . .
C2 Fe1 C3 40.0(5) . .
C4 Fe1 C3 38.9(6) . .
C8 Fe1 C3 114.5(6) . .
C6 Fe1 C3 131.8(4) . .
C1 P1 C21 102.9(6) . .
C1 P1 C11 107.1(5) . .
C21 P1 C11 104.1(7) . .
C1 P1 Au1 110.3(4) . .
C21 P1 Au1 117.4(4) . .
C11 P1 Au1 114.0(5) . .
C6 P2 C31 104.0(6) . .
C6 P2 C41 104.1(5) . .
C31 P2 C41 104.0(6) . .
C6 P2 Au2 111.3(4) . 2_574
C31 P2 Au2 116.6(4) . 2_574
C41 P2 Au2 115.5(5) . 2_574
C51 S1 Au1 107.6(5) . .
C71 S2 Au2 107.0(5) . .
C55 O1 C51 111.2(10) . .
C56 O2 C52 116.9(12) . .
C58 O4 C53 119.0(12) . .
C60 O6 C54 117.5(11) . .
C63 O8 C62 118.5(15) . .
C71 O10 C75 111.4(10) . .
C76 O11 C72 120.1(11) . .
C78 O13 C73 116.8(13) . .
C80 O15 C74 118.2(12) . .
C83 O17 C82 112.0(13) . .
C5 C1 C2 108.0(11) . .
C5 C1 P1 130.8(10) . .
C2 C1 P1 121.2(9) . .
C5 C1 Fe1 70.2(7) . .
C2 C1 Fe1 69.7(7) . .
P1 C1 Fe1 125.5(7) . .
C3 C2 C1 106.8(12) . .
C3 C2 Fe1 71.2(7) . .
C1 C2 Fe1 68.5(7) . .
C4 C3 C2 108.9(12) . .
C4 C3 Fe1 69.3(8) . .
C2 C3 Fe1 68.8(7) . .
C3 C4 C5 109.0(11) . .
C3 C4 Fe1 71.8(8) . .
C5 C4 Fe1 68.8(7) . .
C1 C5 C4 107.3(11) . .
C1 C5 Fe1 69.9(8) . .
C4 C5 Fe1 69.8(7) . .
C10 C6 C7 106.4(9) . .
C10 C6 P2 132.0(9) . .
C7 C6 P2 121.5(7) . .
C10 C6 Fe1 68.1(6) . .
C7 C6 Fe1 68.4(6) . .
P2 C6 Fe1 126.0(6) . .
C8 C7 C6 106.8(10) . .
C8 C7 Fe1 69.9(7) . .
C6 C7 Fe1 69.4(6) . .
C9 C8 C7 108.5(11) . .
C9 C8 Fe1 69.1(8) . .
C7 C8 Fe1 69.2(7) . .
C10 C9 C8 109.7(11) . .
C10 C9 Fe1 69.5(8) . .
C8 C9 Fe1 70.4(8) . .
C9 C10 C6 108.5(11) . .
C9 C10 Fe1 70.3(8) . .
C6 C10 Fe1 70.4(6) . .
C12 C11 C16 120.4(14) . .
C12 C11 P1 120.4(12) . .
C16 C11 P1 119.0(12) . .
C11 C12 C13 120.7(17) . .
C12 C13 C14 118.8(17) . .
C15 C14 C13 119.5(18) . .
C16 C15 C14 121.8(19) . .
C15 C16 C11 118.6(16) . .
C26 C21 C22 119.6(13) . .
C26 C21 P1 121.9(10) . .
C22 C21 P1 118.5(12) . .
C23 C22 C21 120.9(14) . .
C22 C23 C24 119.8(12) . .
C25 C24 C23 119.2(13) . .
C24 C25 C26 120.9(15) . .
C21 C26 C25 119.6(13) . .
C36 C31 C32 119.0(12) . .
C36 C31 P2 119.0(10) . .
C32 C31 P2 122.1(9) . .
C33 C32 C31 119.2(13) . .
C32 C33 C34 121.7(15) . .
C35 C34 C33 119.8(13) . .
C34 C35 C36 119.7(13) . .
C31 C36 C35 120.6(14) . .
C46 C41 C42 122.6(13) . .
C46 C41 P2 120.1(11) . .
C42 C41 P2 117.2(10) . .
C43 C42 C41 117.8(14) . .
C44 C43 C42 119.6(15) . .
C43 C44 C45 122.8(15) . .
C44 C45 C46 118.9(14) . .
C41 C46 C45 118.1(14) . .
O1 C51 C52 108.3(10) . .
O1 C51 S1 108.8(10) . .
C52 C51 S1 118.4(12) . .
C51 C52 O2 106.9(11) . .
C51 C52 C53 114.1(13) . .
O2 C52 C53 106.5(12) . .
O4 C53 C54 108.3(10) . .
O4 C53 C52 107.8(11) . .
C54 C53 C52 111.3(12) . .
O6 C54 C53 109.9(11) . .
O6 C54 C55 105.3(12) . .
C53 C54 C55 110.9(11) . .
O1 C55 C62 109.4(13) . .
O1 C55 C54 107.3(12) . .
C62 C55 C54 112.6(12) . .
O3 C56 O2 125.9(15) . .
O3 C56 C57 122.7(18) . .
O2 C56 C57 111.4(15) . .
O5 C58 O4 126.4(17) . .
O5 C58 C59 123.1(18) . .
O4 C58 C59 110.3(16) . .
O7 C60 O6 122.1(14) . .
O7 C60 C61 128.9(15) . .
O6 C60 C61 109.0(14) . .
O8 C62 C55 111.1(13) . .
O9 C63 O8 122.1(16) . .
O9 C63 C64 127.4(15) . .
O8 C63 C64 110.5(17) . .
O10 C71 C72 108.8(10) . .
O10 C71 S2 111.1(11) . .
C72 C71 S2 115.7(11) . .
O11 C72 C71 107.5(10) . .
O11 C72 C73 108.8(11) . .
C71 C72 C73 113.4(12) . .
O13 C73 C74 109.8(10) . .
O13 C73 C72 108.5(12) . .
C74 C73 C72 110.6(11) . .
O15 C74 C75 105.5(11) . .
O15 C74 C73 109.3(10) . .
C75 C74 C73 111.4(10) . .
O10 C75 C74 107.2(11) . .
O10 C75 C82 108.7(11) . .
C74 C75 C82 115.3(10) . .
O12 C76 O11 123.3(13) . .
O12 C76 C77 125.8(15) . .
O11 C76 C77 110.7(14) . .
O14 C78 O13 126.7(17) . .
O14 C78 C79 121(2) . .
O13 C78 C79 112.4(19) . .
O16 C80 O15 122.2(15) . .
O16 C80 C81 128.8(15) . .
O15 C80 C81 109.0(15) . .
O17 C82 C75 105.5(12) . .
O18 C83 O17 125.8(16) . .
O18 C83 C84 124.0(16) . .
O17 C83 C84 110.0(15) . .
Cl2 C101 Cl1 112.6(11) . .
Cl4 C102 Cl3 109.1(16) . .

loop_
_geom_bond_atom_site_label_1
_geom_bond_atom_site_label_2
_geom_bond_distance
_geom_bond_site_symmetry_2
Au1 P1 2.280(4) .
Au1 S1 2.319(5) .
Au1 Au2 3.010(3) .
Au2 P2 2.266(4) 2_575
Au2 S2 2.301(4) .
Fe1 C10 2.037(13) .
Fe1 C1 2.038(12) .
Fe1 C5 2.042(13) .
Fe1 C9 2.046(15) .
Fe1 C7 2.054(12) .
Fe1 C2 2.055(12) .
Fe1 C4 2.055(12) .
Fe1 C8 2.064(13) .
Fe1 C6 2.067(10) .
Fe1 C3 2.086(14) .
P1 C1 1.792(13) .
P1 C21 1.818(15) .
P1 C11 1.821(14) .
P2 C6 1.757(11) .
P2 C31 1.828(12) .
P2 C41 1.835(13) .
P2 Au2 2.266(4) 2_574
S1 C51 1.782(14) .
S2 C71 1.780(14) .
O1 C55 1.438(18) .
O1 C51 1.447(18) .
O2 C56 1.34(2) .
O2 C52 1.484(17) .
O3 C56 1.173(18) .
O4 C58 1.29(2) .
O4 C53 1.441(16) .
O5 C58 1.24(2) .
O6 C60 1.380(18) .
O6 C54 1.452(16) .
O7 C60 1.169(19) .
O8 C63 1.341(18) .
O8 C62 1.450(18) .
O9 C63 1.20(2) .
O10 C71 1.454(18) .
O10 C75 1.456(15) .
O11 C76 1.322(17) .
O11 C72 1.435(16) .
O12 C76 1.223(17) .
O13 C78 1.35(2) .
O13 C73 1.431(16) .
O14 C78 1.13(2) .
O15 C80 1.372(16) .
O15 C74 1.444(15) .
O16 C80 1.15(2) .
O17 C83 1.329(18) .
O17 C82 1.450(18) .
O18 C83 1.184(19) .
C1 C5 1.395(17) .
C1 C2 1.461(18) .
C2 C3 1.418(17) .
C3 C4 1.38(2) .
C4 C5 1.447(17) .
C6 C10 1.454(14) .
C6 C7 1.485(17) .
C7 C8 1.436(15) .
C8 C9 1.423(18) .
C9 C10 1.404(18) .
C11 C12 1.36(2) .
C11 C16 1.43(2) .
C12 C13 1.40(2) .
C13 C14 1.42(3) .
C14 C15 1.37(3) .
C15 C16 1.37(2) .
C21 C26 1.35(2) .
C21 C22 1.408(18) .
C22 C23 1.383(19) .
C23 C24 1.39(2) .
C24 C25 1.38(2) .
C25 C26 1.42(2) .
C31 C36 1.380(16) .
C31 C32 1.387(18) .
C32 C33 1.379(19) .
C33 C34 1.395(19) .
C34 C35 1.33(2) .
C35 C36 1.429(18) .
C41 C46 1.379(19) .
C41 C42 1.42(2) .
C42 C43 1.38(2) .
C43 C44 1.37(2) .
C44 C45 1.39(2) .
C45 C46 1.40(2) .
C51 C52 1.47(2) .
C52 C53 1.511(18) .
C53 C54 1.49(2) .
C54 C55 1.519(19) .
C55 C62 1.50(2) .
C56 C57 1.51(2) .
C58 C59 1.57(3) .
C60 C61 1.46(2) .
C63 C64 1.48(2) .
C71 C72 1.49(2) .
C72 C73 1.523(19) .
C73 C74 1.511(19) .
C74 C75 1.510(17) .
C75 C82 1.518(19) .
C76 C77 1.496(19) .
C78 C79 1.52(3) .
C80 C81 1.46(2) .
C83 C84 1.55(2) .
Cl1 C101 1.76(2) .
Cl2 C101 1.70(2) .
Cl3 C102 1.78(3) .
C102 Cl4 1.77(3) .

loop_
_geom_hbond_atom_site_label_D
_geom_hbond_atom_site_label_H
_geom_hbond_atom_site_label_A
_geom_hbond_distance_DH
_geom_hbond_distance_HA
_geom_hbond_distance_DA
_geom_hbond_angle_DHA
_geom_hbond_site_symmetry_A
C45 H45 O9 0.95 2.33 3.224(19) 156.0 4_566
C3 H3 O13 0.95 2.46 3.375(17) 162.6 2_574
C7 H7 O12 0.95 2.42 3.319(17) 158.3 2_574
